data_4032725
loop_
_publ_author_name
'Sakashita, Ryuichi'
'Oka, Yasutaka'
'Akimaru, Hisanori'
'Kesavan, Praseetha E.'
'Ishida, Masatoshi'
'Toganoh, Motoki'
'Ishizuka, Tomoya'
'Mori, Shigeki'
'Furuta, Hiroyuki'

_publ_section_title
;
 Tautomerism-Induced Cis-Trans Isomerization of Pyridylethenyl N-Confused
 Porphyrin.
;
_journal_issue 16
_journal_name_full 'The Journal of organic chemistry'
_journal_page_first 8686
_journal_page_last 8696
_journal_paper_doi 10.1021/acs.joc.7b01770
_journal_volume 82
_journal_year 2017
_chemical_formula_moiety 'C55 H28 Ag F12 N5'
_chemical_formula_sum 'C55 H28 Ag F12 N5'
_chemical_formula_weight 1094.69
_space_group_crystal_system monoclinic
_space_group_IT_number 15
_space_group_name_Hall '-C 2yc'
_space_group_name_H-M_alt 'C 1 2/c 1'
_symmetry_space_group_name_Hall '-C 2yc'
_symmetry_space_group_name_H-M 'C 1 2/c 1'
_atom_sites_solution_hydrogens geom
_atom_sites_solution_primary direct
_atom_sites_solution_secondary difmap
_audit_creation_method SHELXL-2016/6
_cell_angle_alpha 90
_cell_angle_beta 107.336(7)
_cell_angle_gamma 90
_cell_formula_units_Z 8
_cell_length_a 29.698(19)
_cell_length_b 16.005(10)
_cell_length_c 22.173(14)
_cell_measurement_reflns_used 7670
_cell_measurement_temperature 123(2)
_cell_measurement_theta_max 27.55
_cell_measurement_theta_min 1.44
_cell_volume 10060(11)
_computing_cell_refinement 'CrystalClear (Rigaku Inc., 2008)'
_computing_data_collection 'CrystalClear (Rigaku Inc., 2008)'
_computing_data_reduction 'CrystalClear (Rigaku Inc., 2008)'
_computing_molecular_graphics 'CrystalStructure 4.2.4 (Rigaku, 2016)'
_computing_publication_material 'CrystalStructure 4.2.4 (Rigaku, 2016)'
_computing_structure_refinement 'SHELXL-2016/6 (Sheldrick, 2016)'
_computing_structure_solution 'SIR92 (Altomare, et al., 1994)'
_diffrn_ambient_temperature 123(2)
_diffrn_detector_area_resol_mean 28.5714
_diffrn_measured_fraction_theta_full 0.998
_diffrn_measured_fraction_theta_max 0.993
_diffrn_measurement_device_type 'Saturn724+ (4x4 bin mode)'
_diffrn_measurement_method dtprofit.ref
_diffrn_radiation_type MoK\a
_diffrn_radiation_wavelength 0.71075
_diffrn_reflns_av_R_equivalents 0.1229
_diffrn_reflns_av_unetI/netI 0.1154
_diffrn_reflns_Laue_measured_fraction_full 0.998
_diffrn_reflns_Laue_measured_fraction_max 0.993
_diffrn_reflns_limit_h_max 37
_diffrn_reflns_limit_h_min -38
_diffrn_reflns_limit_k_max 20
_diffrn_reflns_limit_k_min -20
_diffrn_reflns_limit_l_max 28
_diffrn_reflns_limit_l_min -28
_diffrn_reflns_number 49762
_diffrn_reflns_point_group_measured_fraction_full 0.998
_diffrn_reflns_point_group_measured_fraction_max 0.993
_diffrn_reflns_theta_full 25.242
_diffrn_reflns_theta_max 27.374
_diffrn_reflns_theta_min 1.864
_diffrn_source 'Rotating Anode'
_exptl_absorpt_coefficient_mu 0.487
_exptl_absorpt_correction_T_max 0.990
_exptl_absorpt_correction_T_min 0.792
_exptl_absorpt_correction_type multi-scan
_exptl_absorpt_process_details 'REQAB (Rigaku, 1998)'
_exptl_crystal_colour violet
_exptl_crystal_density_diffrn 1.446
_exptl_crystal_density_method 'not measured'
_exptl_crystal_description platelet
_exptl_crystal_F_000 4384
_exptl_crystal_size_max 0.280
_exptl_crystal_size_mid 0.060
_exptl_crystal_size_min 0.020
_refine_diff_density_max 0.669
_refine_diff_density_min -0.917
_refine_diff_density_rms 0.113
_refine_ls_extinction_method none
_refine_ls_goodness_of_fit_ref 1.074
_refine_ls_hydrogen_treatment constr
_refine_ls_matrix_type full
_refine_ls_number_parameters 714
_refine_ls_number_reflns 11349
_refine_ls_number_restraints 156
_refine_ls_restrained_S_all 1.073
_refine_ls_R_factor_all 0.1276
_refine_ls_R_factor_gt 0.0863
_refine_ls_shift/su_max 0.001
_refine_ls_shift/su_mean 0.000
_refine_ls_structure_factor_coef Fsqd
_refine_ls_weighting_details 'w=1/[\s^2^(Fo^2^)+(0.0750P)^2^+20.0000P] where P=(Fo^2^+2Fc^2^)/3'
_refine_ls_weighting_scheme calc
_refine_ls_wR_factor_gt 0.1852
_refine_ls_wR_factor_ref 0.2131
_reflns_Friedel_coverage 0.000
_reflns_number_gt 7694
_reflns_number_total 11349
_reflns_threshold_expression 'I > 2\s(I)'
_cod_data_source_file jo7b01770_si_002.cif
_cod_data_source_block shelxl
_cod_database_code 4032725
_shelx_shelxl_version_number 2016/6
_shelx_space_group_comment
;
The symmetry employed for this shelxl refinement is uniquely defined
by the following loop, which should always be used as a source of
symmetry information in preference to the above space-group names.
They are only intended as comments.
;

loop_
_space_group_symop_operation_xyz
'x, y, z'
'-x, y, -z+1/2'
'x+1/2, y+1/2, z'
'-x+1/2, y+1/2, -z+1/2'
'-x, -y, -z'
'x, -y, z-1/2'
'-x+1/2, -y+1/2, -z'
'x+1/2, -y+1/2, z-1/2'

loop_
_atom_site_label
_atom_site_type_symbol
_atom_site_fract_x
_atom_site_fract_y
_atom_site_fract_z
_atom_site_U_iso_or_equiv
_atom_site_adp_type
_atom_site_occupancy
_atom_site_site_symmetry_order
_atom_site_calc_flag
_atom_site_refinement_flags_posn
_atom_site_refinement_flags_adp
_atom_site_refinement_flags_occupancy
_atom_site_disorder_assembly
_atom_site_disorder_group
Ag1 Ag 0.48303(2) 0.52795(3) 0.88874(2) 0.02981(14) Uani 1 1 d . . . . .
F1 F 0.77128(16) 0.6333(4) 1.2486(2) 0.0807(16) Uani 1 1 d . . . . .
F2 F 0.76862(17) 0.7507(3) 1.2015(3) 0.0850(16) Uani 1 1 d . . . . .
F3 F 0.80219(15) 0.6463(4) 1.1729(2) 0.0855(17) Uani 1 1 d . . . . .
F4 F 0.38721(18) 1.0979(2) 0.9545(2) 0.0669(13) Uani 1 1 d . . . . .
F5 F 0.33028(14) 1.0744(2) 0.8701(2) 0.0574(11) Uani 1 1 d . . . . .
F6 F 0.39547(14) 1.1244(2) 0.8634(2) 0.0553(11) Uani 1 1 d . . . . .
F7 F 0.2363(6) 0.4714(9) 0.4822(8) 0.107(7) Uani 0.610(12) 1 d . U P A 1
F8 F 0.1958(3) 0.4065(11) 0.5353(5) 0.091(5) Uani 0.610(12) 1 d . U P A 1
F9 F 0.2438(4) 0.3434(6) 0.5011(4) 0.081(3) Uani 0.610(12) 1 d . U P A 1
F107 F 0.2015(4) 0.4924(10) 0.5202(5) 0.069(5) Uani 0.390(12) 1 d . U P A 2
F108 F 0.2092(8) 0.3625(12) 0.5235(10) 0.094(8) Uani 0.390(12) 1 d . U P A 2
F109 F 0.2461(8) 0.4343(17) 0.4758(11) 0.082(7) Uani 0.390(12) 1 d . U P A 2
F10 F 0.5809(5) -0.0357(6) 0.8104(4) 0.088(4) Uani 0.754(17) 1 d . U P B 3
F11 F 0.5624(5) -0.0757(5) 0.8915(7) 0.093(4) Uani 0.754(17) 1 d . U P B 3
F12 F 0.6321(3) -0.0312(5) 0.9022(7) 0.106(4) Uani 0.754(17) 1 d . U P B 3
F110 F 0.5621(13) -0.055(2) 0.827(2) 0.092(9) Uani 0.246(17) 1 d . U P B 4
F111 F 0.5942(16) -0.0637(17) 0.9132(14) 0.080(8) Uani 0.246(17) 1 d . U P B 4
F112 F 0.6281(12) -0.0167(15) 0.852(2) 0.092(8) Uani 0.246(17) 1 d . U P B 4
N1 N 0.58760(16) 0.3520(3) 0.9852(2) 0.0280(10) Uani 1 1 d . . . . .
N2 N 0.50793(16) 0.6315(3) 0.9423(2) 0.0299(10) Uani 1 1 d . . . . .
N3 N 0.42468(16) 0.5930(3) 0.8346(2) 0.0292(10) Uani 1 1 d . . . . .
N4 N 0.46101(15) 0.4227(3) 0.8344(2) 0.0293(10) Uani 1 1 d . . . . .
C1 C 0.54731(19) 0.3783(4) 0.9361(3) 0.0308(13) Uani 1 1 d . . . . .
C2 C 0.60482(19) 0.4199(3) 1.0187(3) 0.0301(12) Uani 1 1 d . . . . .
C3 C 0.57592(18) 0.4949(4) 0.9933(3) 0.0291(12) Uani 1 1 d . . . . .
C4 C 0.5844(2) 0.5775(3) 1.0132(3) 0.0296(12) Uani 1 1 d . . . . .
C5 C 0.55196(19) 0.6419(4) 0.9885(3) 0.0298(12) Uani 1 1 d . . . . .
C6 C 0.5575(2) 0.7288(4) 1.0047(3) 0.0353(14) Uani 1 1 d . . . . .
H6 H 0.584154 0.753578 1.034164 0.042 Uiso 1 1 calc R U . . .
C7 C 0.5180(2) 0.7695(4) 0.9706(3) 0.0333(13) Uani 1 1 d . . . . .
H7 H 0.512111 0.827700 0.972169 0.040 Uiso 1 1 calc R U . . .
C8 C 0.4864(2) 0.7091(4) 0.9316(3) 0.0329(13) Uani 1 1 d . . . . .
C9 C 0.4429(2) 0.7300(4) 0.8874(3) 0.0331(13) Uani 1 1 d . . . . .
C10 C 0.41428(19) 0.6762(4) 0.8426(3) 0.0304(12) Uani 1 1 d . . . . .
C11 C 0.3705(2) 0.6980(4) 0.7953(3) 0.0334(13) Uani 1 1 d . . . . .
H11 H 0.355111 0.750667 0.791026 0.040 Uiso 1 1 calc R U . . .
C12 C 0.3556(2) 0.6306(4) 0.7582(3) 0.0316(13) Uani 1 1 d . . . . .
H12 H 0.328040 0.626875 0.722945 0.038 Uiso 1 1 calc R U . . .
C13 C 0.38992(19) 0.5644(3) 0.7830(3) 0.0279(12) Uani 1 1 d . . . . .
C14 C 0.38900(19) 0.4847(4) 0.7564(3) 0.0328(13) Uani 1 1 d . . . . .
C15 C 0.42257(19) 0.4207(3) 0.7799(3) 0.0306(12) Uani 1 1 d . . . . .
C16 C 0.4202(2) 0.3393(4) 0.7520(3) 0.0339(13) Uani 1 1 d . . . . .
H16 H 0.397437 0.320716 0.714526 0.041 Uiso 1 1 calc R U . . .
C17 C 0.4567(2) 0.2934(4) 0.7893(3) 0.0336(13) Uani 1 1 d . . . . .
H17 H 0.463766 0.237117 0.782031 0.040 Uiso 1 1 calc R U . . .
C18 C 0.48247(19) 0.3442(3) 0.8412(3) 0.0288(12) Uani 1 1 d . . . . .
C19 C 0.52262(19) 0.3212(3) 0.8899(3) 0.0293(12) Uani 1 1 d . . . . .
C20 C 0.53907(19) 0.4632(3) 0.9423(3) 0.0288(12) Uani 1 1 d . . . . .
C21 C 0.6470(2) 0.4139(4) 1.0732(3) 0.0326(13) Uani 1 1 d . . . . .
H21 H 0.652656 0.457098 1.103969 0.039 Uiso 1 1 calc R U . . .
C22 C 0.6777(2) 0.3522(4) 1.0822(3) 0.0374(14) Uani 1 1 d . . . . .
H22 H 0.669671 0.306539 1.053589 0.045 Uiso 1 1 calc R U . . .
C23 C 0.7228(2) 0.3473(4) 1.1320(3) 0.0388(14) Uani 1 1 d . . . . .
C24 C 0.7519(2) 0.2786(4) 1.1347(3) 0.0462(17) Uani 1 1 d . . . . .
H24 H 0.741471 0.233403 1.106098 0.055 Uiso 1 1 calc R U . . .
C25 C 0.7958(2) 0.2757(5) 1.1785(3) 0.0514(18) Uani 1 1 d . . . . .
H25 H 0.815872 0.228993 1.180504 0.062 Uiso 1 1 calc R U . . .
C26 C 0.8101(3) 0.3419(5) 1.2197(4) 0.058(2) Uani 1 1 d . . . . .
H26 H 0.840365 0.341902 1.250121 0.070 Uiso 1 1 calc R U . . .
C27 C 0.7792(2) 0.4086(5) 1.2157(3) 0.0548(19) Uani 1 1 d . . . . .
H27 H 0.789147 0.453501 1.244671 0.066 Uiso 1 1 calc R U . . .
N5 N 0.7354(2) 0.4132(4) 1.1724(3) 0.0486(14) Uani 1 1 d . . . . .
C28 C 0.6311(2) 0.6037(4) 1.0580(3) 0.0334(13) Uani 1 1 d . . . . .
C29 C 0.6733(2) 0.5906(4) 1.0440(3) 0.0409(15) Uani 1 1 d . . . . .
H29 H 0.672272 0.566730 1.004440 0.049 Uiso 1 1 calc R U . . .
C30 C 0.7165(2) 0.6113(4) 1.0858(3) 0.0488(17) Uani 1 1 d . . . . .
H30 H 0.744706 0.602002 1.074930 0.059 Uiso 1 1 calc R U . . .
C31 C 0.7181(2) 0.6461(4) 1.1443(3) 0.0412(15) Uani 1 1 d . . . . .
C32 C 0.6774(2) 0.6617(4) 1.1587(3) 0.0446(16) Uani 1 1 d . . . . .
H32 H 0.678927 0.687152 1.197962 0.054 Uiso 1 1 calc R U . . .
C33 C 0.6338(2) 0.6409(4) 1.1170(3) 0.0360(14) Uani 1 1 d . . . . .
H33 H 0.605751 0.651684 1.127955 0.043 Uiso 1 1 calc R U . . .
C34 C 0.7655(3) 0.6696(5) 1.1908(4) 0.0552(19) Uani 1 1 d . . . . .
C35 C 0.4261(2) 0.8178(4) 0.8885(3) 0.0353(14) Uani 1 1 d . . . . .
C36 C 0.4129(2) 0.8452(4) 0.9408(3) 0.0379(14) Uani 1 1 d . . . . .
H36 H 0.414116 0.808029 0.974624 0.046 Uiso 1 1 calc R U . . .
C37 C 0.3978(2) 0.9277(4) 0.9428(3) 0.0388(15) Uani 1 1 d . . . . .
H37 H 0.389613 0.946818 0.978704 0.047 Uiso 1 1 calc R U . . .
C38 C 0.3949(2) 0.9811(4) 0.8935(3) 0.0346(14) Uani 1 1 d . . . . .
C39 C 0.4070(2) 0.9553(4) 0.8402(3) 0.0448(16) Uani 1 1 d . . . . .
H39 H 0.404304 0.992581 0.805996 0.054 Uiso 1 1 calc R U . . .
C40 C 0.4232(2) 0.8727(4) 0.8381(3) 0.0361(14) Uani 1 1 d . . . . .
H40 H 0.432195 0.854330 0.802575 0.043 Uiso 1 1 calc R U . . .
C41 C 0.3775(2) 1.0683(4) 0.8952(3) 0.0393(15) Uani 1 1 d . . . . .
C42 C 0.34968(19) 0.4663(3) 0.6972(3) 0.0285(12) Uani 1 1 d . . . . .
C43 C 0.3026(2) 0.4675(4) 0.6977(3) 0.0354(13) Uani 1 1 d . . . . .
H43 H 0.295788 0.478662 0.736201 0.043 Uiso 1 1 calc R U . . .
C44 C 0.2655(2) 0.4528(4) 0.6431(3) 0.0413(15) Uani 1 1 d . . . . .
H44 H 0.233746 0.454525 0.644212 0.050 Uiso 1 1 calc R U . . .
C45 C 0.2754(2) 0.4357(4) 0.5871(3) 0.0380(14) Uani 1 1 d . . . . .
C46 C 0.3217(2) 0.4330(4) 0.5850(3) 0.0372(14) Uani 1 1 d . . . . .
H46 H 0.328274 0.420176 0.546696 0.045 Uiso 1 1 calc R U . . .
C47 C 0.3588(2) 0.4496(4) 0.6408(3) 0.0361(14) Uani 1 1 d . . . . .
H47 H 0.390516 0.449323 0.639381 0.043 Uiso 1 1 calc R U . . .
C48 C 0.2359(3) 0.4224(6) 0.5269(4) 0.058(2) Uani 1 1 d . . . . .
C49 C 0.5405(2) 0.2340(4) 0.8899(3) 0.0313(13) Uani 1 1 d . . . . .
C50 C 0.5113(2) 0.1653(4) 0.8877(3) 0.0387(15) Uani 1 1 d . . . . .
H50 H 0.480018 0.173928 0.889480 0.046 Uiso 1 1 calc R U . . .
C51 C 0.5269(2) 0.0841(4) 0.8831(3) 0.0411(15) Uani 1 1 d . . . . .
H51 H 0.506559 0.038018 0.882326 0.049 Uiso 1 1 calc R U . . .
C52 C 0.5720(2) 0.0708(4) 0.8795(3) 0.0413(16) Uani 1 1 d . . . . .
C53 C 0.6030(2) 0.1362(4) 0.8850(3) 0.0371(14) Uani 1 1 d . . . . .
H53 H 0.634644 0.126108 0.885354 0.045 Uiso 1 1 calc R U . . .
C54 C 0.5874(2) 0.2183(4) 0.8900(3) 0.0355(14) Uani 1 1 d . . . . .
H54 H 0.608659 0.263692 0.893492 0.043 Uiso 1 1 calc R U . . .
C55 C 0.5873(3) -0.0163(5) 0.8710(4) 0.061(2) Uani 1 1 d . . . . .

loop_
_atom_site_aniso_label
_atom_site_aniso_U_11
_atom_site_aniso_U_22
_atom_site_aniso_U_33
_atom_site_aniso_U_23
_atom_site_aniso_U_13
_atom_site_aniso_U_12
Ag1 0.0271(2) 0.0288(2) 0.0306(3) -0.00329(18) 0.00407(18) -0.00039(17)
F1 0.059(3) 0.110(4) 0.057(3) 0.014(3) -0.008(2) -0.022(3)
F2 0.059(3) 0.070(3) 0.101(4) -0.025(3) -0.015(3) -0.028(2)
F3 0.029(2) 0.140(5) 0.079(3) -0.027(3) 0.004(2) -0.017(3)
F4 0.101(4) 0.031(2) 0.063(3) -0.012(2) 0.015(3) 0.000(2)
F5 0.043(2) 0.034(2) 0.093(3) 0.002(2) 0.018(2) -0.0007(17)
F6 0.051(2) 0.0281(19) 0.087(3) 0.012(2) 0.021(2) -0.0020(16)
F7 0.114(13) 0.091(9) 0.068(10) 0.041(8) -0.044(8) -0.036(8)
F8 0.032(5) 0.182(15) 0.052(5) -0.032(8) 0.001(4) -0.012(7)
F9 0.075(7) 0.095(7) 0.056(5) -0.037(5) -0.008(4) -0.015(5)
F107 0.055(7) 0.090(10) 0.041(7) -0.005(6) -0.021(5) 0.045(7)
F108 0.094(15) 0.074(11) 0.078(13) 0.015(9) -0.030(11) -0.041(10)
F109 0.053(8) 0.16(2) 0.034(8) -0.009(12) 0.013(6) -0.006(12)
F10 0.168(11) 0.054(5) 0.053(5) -0.008(4) 0.047(5) 0.033(6)
F11 0.119(8) 0.035(4) 0.148(10) 0.004(5) 0.074(8) 0.006(5)
F12 0.083(6) 0.052(5) 0.141(10) -0.024(5) -0.030(6) 0.039(4)
F110 0.122(16) 0.047(12) 0.095(16) -0.038(12) 0.013(14) 0.015(12)
F111 0.119(18) 0.049(12) 0.077(13) 0.016(10) 0.036(14) 0.023(13)
F112 0.097(15) 0.053(11) 0.132(18) -0.017(13) 0.046(14) 0.030(10)
N1 0.028(2) 0.024(2) 0.029(3) 0.0005(19) 0.004(2) 0.0014(18)
N2 0.025(2) 0.034(3) 0.030(3) -0.006(2) 0.009(2) -0.0046(19)
N3 0.028(2) 0.029(2) 0.027(3) -0.006(2) 0.002(2) 0.0014(19)
N4 0.022(2) 0.032(3) 0.031(3) -0.004(2) 0.004(2) -0.0023(18)
C1 0.028(3) 0.031(3) 0.030(3) 0.002(2) 0.002(2) 0.005(2)
C2 0.027(3) 0.029(3) 0.034(3) 0.001(2) 0.007(2) 0.005(2)
C3 0.021(3) 0.034(3) 0.031(3) -0.002(2) 0.005(2) -0.003(2)
C4 0.032(3) 0.024(3) 0.031(3) -0.001(2) 0.007(2) -0.004(2)
C5 0.025(3) 0.031(3) 0.032(3) -0.007(2) 0.006(2) 0.000(2)
C6 0.030(3) 0.037(3) 0.036(3) 0.000(3) 0.005(3) 0.001(2)
C7 0.035(3) 0.029(3) 0.036(3) -0.012(2) 0.010(3) -0.007(2)
C8 0.035(3) 0.029(3) 0.031(3) -0.003(2) 0.004(3) -0.002(2)
C9 0.034(3) 0.028(3) 0.038(3) -0.001(2) 0.012(3) 0.002(2)
C10 0.028(3) 0.032(3) 0.032(3) -0.005(2) 0.010(2) 0.004(2)
C11 0.033(3) 0.032(3) 0.035(3) 0.002(3) 0.009(3) 0.004(2)
C12 0.030(3) 0.034(3) 0.026(3) -0.002(2) 0.003(2) 0.002(2)
C13 0.026(3) 0.026(3) 0.033(3) -0.001(2) 0.010(2) 0.001(2)
C14 0.025(3) 0.035(3) 0.035(3) -0.008(3) 0.003(2) 0.000(2)
C15 0.028(3) 0.029(3) 0.033(3) -0.002(2) 0.006(2) -0.001(2)
C16 0.033(3) 0.034(3) 0.031(3) -0.006(3) 0.006(3) 0.001(2)
C17 0.030(3) 0.028(3) 0.038(3) -0.011(3) 0.003(3) -0.004(2)
C18 0.027(3) 0.028(3) 0.030(3) -0.003(2) 0.007(2) -0.003(2)
C19 0.026(3) 0.030(3) 0.030(3) -0.001(2) 0.006(2) -0.002(2)
C20 0.029(3) 0.026(3) 0.029(3) 0.003(2) 0.004(2) 0.001(2)
C21 0.033(3) 0.035(3) 0.029(3) 0.000(2) 0.007(3) -0.001(2)
C22 0.034(3) 0.040(3) 0.032(3) 0.001(3) 0.000(3) 0.000(3)
C23 0.035(3) 0.040(4) 0.037(3) -0.002(3) 0.004(3) 0.001(3)
C24 0.043(4) 0.045(4) 0.043(4) 0.000(3) 0.001(3) 0.005(3)
C25 0.045(4) 0.057(5) 0.048(4) 0.010(3) 0.006(3) 0.019(3)
C26 0.042(4) 0.064(5) 0.053(5) 0.007(4) -0.012(3) 0.002(3)
C27 0.047(4) 0.053(4) 0.050(4) -0.011(4) -0.007(3) 0.003(3)
N5 0.049(3) 0.046(3) 0.040(3) -0.008(3) -0.004(3) -0.004(3)
C28 0.031(3) 0.034(3) 0.032(3) -0.006(3) 0.004(3) -0.004(2)
C29 0.038(3) 0.041(4) 0.042(4) -0.009(3) 0.008(3) -0.003(3)
C30 0.032(3) 0.053(4) 0.058(5) -0.011(4) 0.009(3) -0.008(3)
C31 0.033(3) 0.048(4) 0.039(4) -0.002(3) 0.005(3) -0.005(3)
C32 0.034(3) 0.048(4) 0.044(4) -0.008(3) 0.000(3) -0.002(3)
C33 0.030(3) 0.036(3) 0.040(4) 0.000(3) 0.007(3) -0.003(2)
C34 0.050(4) 0.051(4) 0.058(5) -0.007(4) 0.007(4) -0.011(3)
C35 0.031(3) 0.043(4) 0.030(3) 0.000(3) 0.006(3) 0.005(3)
C36 0.035(3) 0.038(3) 0.036(3) 0.004(3) 0.004(3) 0.002(3)
C37 0.038(3) 0.032(3) 0.045(4) -0.006(3) 0.010(3) 0.001(3)
C38 0.033(3) 0.026(3) 0.040(4) -0.001(3) 0.004(3) 0.001(2)
C39 0.053(4) 0.031(3) 0.046(4) 0.002(3) 0.007(3) -0.002(3)
C40 0.046(4) 0.030(3) 0.033(3) 0.001(3) 0.012(3) 0.001(3)
C41 0.040(4) 0.030(3) 0.043(4) -0.005(3) 0.005(3) -0.006(3)
C42 0.025(3) 0.030(3) 0.028(3) 0.001(2) 0.004(2) 0.003(2)
C43 0.034(3) 0.035(3) 0.034(3) -0.005(3) 0.006(3) -0.004(2)
C44 0.035(3) 0.046(4) 0.040(4) 0.000(3) 0.006(3) 0.000(3)
C45 0.032(3) 0.041(3) 0.034(3) 0.003(3) -0.001(3) 0.005(3)
C46 0.040(3) 0.039(4) 0.029(3) 0.000(3) 0.006(3) -0.002(3)
C47 0.027(3) 0.036(3) 0.042(4) -0.002(3) 0.005(3) -0.002(2)
C48 0.046(4) 0.077(6) 0.041(4) -0.003(4) -0.002(4) -0.021(4)
C49 0.034(3) 0.030(3) 0.028(3) 0.000(2) 0.005(2) -0.002(2)
C50 0.036(3) 0.031(3) 0.044(4) -0.004(3) 0.004(3) 0.004(2)
C51 0.052(4) 0.026(3) 0.040(4) -0.003(3) 0.006(3) -0.004(3)
C52 0.055(4) 0.024(3) 0.039(4) -0.006(3) 0.005(3) 0.005(3)
C53 0.040(3) 0.032(3) 0.039(4) 0.000(3) 0.010(3) 0.008(3)
C54 0.034(3) 0.036(3) 0.033(3) -0.001(3) 0.004(3) -0.001(2)
C55 0.075(6) 0.047(5) 0.054(5) -0.004(4) 0.010(5) 0.014(4)

loop_
_atom_type_symbol
_atom_type_description
_atom_type_scat_dispersion_real
_atom_type_scat_dispersion_imag
_atom_type_scat_source
C C 0.0033 0.0016 'International Tables Vol C Tables 4.2.6.8 and 6.1.1.4'
H H 0.0000 0.0000 'International Tables Vol C Tables 4.2.6.8 and 6.1.1.4'
N N 0.0061 0.0033 'International Tables Vol C Tables 4.2.6.8 and 6.1.1.4'
F F 0.0171 0.0103 'International Tables Vol C Tables 4.2.6.8 and 6.1.1.4'
Ag Ag -0.8971 1.1015 'International Tables Vol C Tables 4.2.6.8 and 6.1.1.4'

loop_
_geom_angle_atom_site_label_1
_geom_angle_atom_site_label_2
_geom_angle_atom_site_label_3
_geom_angle
C20 Ag1 N2 89.0(2)
C20 Ag1 N4 89.2(2)
N2 Ag1 N4 177.36(18)
C20 Ag1 N3 178.9(2)
N2 Ag1 N3 91.41(18)
N4 Ag1 N3 90.40(18)
C2 N1 C1 106.3(4)
C8 N2 C5 107.4(4)
C8 N2 Ag1 124.0(4)
C5 N2 Ag1 127.9(4)
C13 N3 C10 106.7(4)
C13 N3 Ag1 127.4(4)
C10 N3 Ag1 125.9(4)
C15 N4 C18 107.6(4)
C15 N4 Ag1 124.1(4)
C18 N4 Ag1 128.1(4)
C20 C1 C19 129.6(5)
C20 C1 N1 110.2(5)
C19 C1 N1 120.2(5)
N1 C2 C21 120.0(5)
N1 C2 C3 111.5(5)
C21 C2 C3 128.5(5)
C4 C3 C20 128.2(5)
C4 C3 C2 128.1(5)
C20 C3 C2 103.7(5)
C3 C4 C5 122.2(5)
C3 C4 C28 121.3(5)
C5 C4 C28 116.3(5)
C4 C5 N2 125.2(5)
C4 C5 C6 126.8(5)
N2 C5 C6 108.0(5)
C7 C6 C5 108.0(5)
C7 C6 H6 126.0
C5 C6 H6 126.0
C6 C7 C8 108.1(5)
C6 C7 H7 125.9
C8 C7 H7 125.9
N2 C8 C9 127.8(5)
N2 C8 C7 108.4(5)
C9 C8 C7 123.7(5)
C10 C9 C8 125.9(5)
C10 C9 C35 117.2(5)
C8 C9 C35 116.9(5)
N3 C10 C9 124.8(5)
N3 C10 C11 108.9(5)
C9 C10 C11 126.2(5)
C12 C11 C10 108.0(5)
C12 C11 H11 126.0
C10 C11 H11 126.0
C11 C12 C13 106.6(5)
C11 C12 H12 126.7
C13 C12 H12 126.7
N3 C13 C14 124.8(5)
N3 C13 C12 109.8(5)
C14 C13 C12 125.3(5)
C13 C14 C15 125.4(5)
C13 C14 C42 117.3(5)
C15 C14 C42 117.3(5)
N4 C15 C14 127.5(5)
N4 C15 C16 108.4(5)
C14 C15 C16 124.0(5)
C17 C16 C15 107.4(5)
C17 C16 H16 126.3
C15 C16 H16 126.3
C16 C17 C18 108.6(5)
C16 C17 H17 125.7
C18 C17 H17 125.7
N4 C18 C19 125.2(5)
N4 C18 C17 107.9(5)
C19 C18 C17 126.9(5)
C18 C19 C1 122.1(5)
C18 C19 C49 117.9(5)
C1 C19 C49 120.0(5)
C1 C20 C3 108.2(5)
C1 C20 Ag1 125.5(4)
C3 C20 Ag1 126.4(4)
C22 C21 C2 123.9(6)
C22 C21 H21 118.1
C2 C21 H21 118.1
C21 C22 C23 126.2(6)
C21 C22 H22 116.9
C23 C22 H22 116.9
N5 C23 C24 122.7(6)
N5 C23 C22 117.7(6)
C24 C23 C22 119.6(6)
C25 C24 C23 120.2(7)
C25 C24 H24 119.9
C23 C24 H24 119.9
C24 C25 C26 118.9(7)
C24 C25 H25 120.6
C26 C25 H25 120.6
C25 C26 C27 118.6(6)
C25 C26 H26 120.7
C27 C26 H26 120.7
N5 C27 C26 123.7(7)
N5 C27 H27 118.1
C26 C27 H27 118.1
C23 N5 C27 115.8(6)
C29 C28 C33 117.5(5)
C29 C28 C4 121.6(5)
C33 C28 C4 121.0(5)
C30 C29 C28 122.2(6)
C30 C29 H29 118.9
C28 C29 H29 118.9
C29 C30 C31 119.0(6)
C29 C30 H30 120.5
C31 C30 H30 120.5
C32 C31 C30 120.2(6)
C32 C31 C34 120.1(6)
C30 C31 C34 119.6(6)
C31 C32 C33 121.1(6)
C31 C32 H32 119.5
C33 C32 H32 119.5
C32 C33 C28 120.0(6)
C32 C33 H33 120.0
C28 C33 H33 120.0
F2 C34 F3 108.2(7)
F2 C34 F1 105.4(7)
F3 C34 F1 106.1(7)
F2 C34 C31 111.5(6)
F3 C34 C31 114.0(6)
F1 C34 C31 111.2(6)
C36 C35 C40 119.8(6)
C36 C35 C9 119.0(5)
C40 C35 C9 121.1(6)
C37 C36 C35 119.6(6)
C37 C36 H36 120.2
C35 C36 H36 120.2
C38 C37 C36 120.5(6)
C38 C37 H37 119.7
C36 C37 H37 119.7
C37 C38 C39 121.3(6)
C37 C38 C41 120.2(6)
C39 C38 C41 118.5(6)
C38 C39 C40 118.8(6)
C38 C39 H39 120.6
C40 C39 H39 120.6
C35 C40 C39 119.9(6)
C35 C40 H40 120.0
C39 C40 H40 120.0
F4 C41 F6 105.9(5)
F4 C41 F5 105.7(5)
F6 C41 F5 105.1(5)
F4 C41 C38 112.3(5)
F6 C41 C38 114.7(6)
F5 C41 C38 112.5(5)
C47 C42 C43 118.4(5)
C47 C42 C14 121.1(5)
C43 C42 C14 120.5(5)
C44 C43 C42 121.5(6)
C44 C43 H43 119.2
C42 C43 H43 119.2
C45 C44 C43 119.2(6)
C45 C44 H44 120.4
C43 C44 H44 120.4
C44 C45 C46 120.8(6)
C44 C45 C48 120.3(6)
C46 C45 C48 118.9(6)
C45 C46 C47 119.2(6)
C45 C46 H46 120.4
C47 C46 H46 120.4
C42 C47 C46 120.9(6)
C42 C47 H47 119.6
C46 C47 H47 119.6
F108 C48 F109 112.5(17)
F7 C48 F8 117.5(13)
F7 C48 F9 101.2(11)
F8 C48 F9 98.7(9)
F108 C48 F107 99.8(14)
F109 C48 F107 97.9(13)
F108 C48 C45 118.7(11)
F7 C48 C45 114.9(9)
F109 C48 C45 116.1(13)
F8 C48 C45 114.2(8)
F9 C48 C45 107.4(7)
F107 C48 C45 108.1(7)
C50 C49 C54 117.6(5)
C50 C49 C19 121.3(5)
C54 C49 C19 121.1(5)
C51 C50 C49 121.4(6)
C51 C50 H50 119.3
C49 C50 H50 119.3
C52 C51 C50 119.9(6)
C52 C51 H51 120.1
C50 C51 H51 120.1
C53 C52 C51 120.9(6)
C53 C52 C55 119.9(7)
C51 C52 C55 119.2(6)
C52 C53 C54 119.3(6)
C52 C53 H53 120.4
C54 C53 H53 120.4
C53 C54 C49 120.9(6)
C53 C54 H54 119.6
C49 C54 H54 119.6
F111 C55 F110 103(2)
F12 C55 F10 107.7(10)
F12 C55 F11 105.0(9)
F10 C55 F11 104.1(9)
F111 C55 F112 106(2)
F110 C55 F112 98(2)
F111 C55 C52 119.3(15)
F110 C55 C52 115.9(17)
F12 C55 C52 113.5(7)
F10 C55 C52 112.7(8)
F11 C55 C52 113.0(8)
F112 C55 C52 111.6(12)

loop_
_geom_bond_atom_site_label_1
_geom_bond_atom_site_label_2
_geom_bond_distance
Ag1 C20 2.019(5)
Ag1 N2 2.044(5)
Ag1 N4 2.061(5)
Ag1 N3 2.071(5)
F1 C34 1.370(9)
F2 C34 1.318(9)
F3 C34 1.319(9)
F4 C41 1.345(7)
F5 C41 1.350(7)
F6 C41 1.347(7)
F7 C48 1.265(16)
F8 C48 1.284(13)
F9 C48 1.437(13)
F107 C48 1.493(14)
F108 C48 1.233(18)
F109 C48 1.27(2)
F10 C55 1.335(12)
F11 C55 1.363(13)
F12 C55 1.325(12)
F110 C55 1.20(3)
F111 C55 1.17(3)
F112 C55 1.40(3)
N1 C2 1.330(7)
N1 C1 1.421(7)
N2 C8 1.384(7)
N2 C5 1.410(7)
N3 C13 1.371(7)
N3 C10 1.390(7)
N4 C15 1.394(7)
N4 C18 1.396(7)
C1 C20 1.395(8)
C1 C19 1.407(8)
C2 C21 1.462(8)
C2 C3 1.485(8)
C3 C4 1.393(8)
C3 C20 1.413(7)
C4 C5 1.408(8)
C4 C28 1.504(8)
C5 C6 1.433(8)
C6 C7 1.359(8)
C6 H6 0.9500
C7 C8 1.441(8)
C7 H7 0.9500
C8 C9 1.411(8)
C9 C10 1.394(8)
C9 C35 1.494(8)
C10 C11 1.449(8)
C11 C12 1.349(8)
C11 H11 0.9500
C12 C13 1.460(7)
C12 H12 0.9500
C13 C14 1.402(8)
C14 C15 1.416(8)
C14 C42 1.503(8)
C15 C16 1.435(8)
C16 C17 1.364(8)
C16 H16 0.9500
C17 C18 1.430(7)
C17 H17 0.9500
C18 C19 1.398(8)
C19 C49 1.492(8)
C21 C22 1.318(8)
C21 H21 0.9500
C22 C23 1.463(8)
C22 H22 0.9500
C23 N5 1.363(8)
C23 C24 1.388(9)
C24 C25 1.375(9)
C24 H24 0.9500
C25 C26 1.379(10)
C25 H25 0.9500
C26 C27 1.393(10)
C26 H26 0.9500
C27 N5 1.370(8)
C27 H27 0.9500
C28 C29 1.394(9)
C28 C33 1.416(8)
C29 C30 1.379(8)
C29 H29 0.9500
C30 C31 1.401(9)
C30 H30 0.9500
C31 C32 1.360(9)
C31 C34 1.524(9)
C32 C33 1.391(8)
C32 H32 0.9500
C33 H33 0.9500
C35 C36 1.400(9)
C35 C40 1.404(8)
C36 C37 1.398(8)
C36 H36 0.9500
C37 C38 1.370(9)
C37 H37 0.9500
C38 C39 1.395(9)
C38 C41 1.492(8)
C39 C40 1.413(8)
C39 H39 0.9500
C40 H40 0.9500
C42 C47 1.384(8)
C42 C43 1.403(8)
C43 C44 1.393(8)
C43 H43 0.9500
C44 C45 1.386(9)
C44 H44 0.9500
C45 C46 1.389(8)
C45 C48 1.507(9)
C46 C47 1.415(8)
C46 H46 0.9500
C47 H47 0.9500
C49 C50 1.394(8)
C49 C54 1.415(8)
C50 C51 1.394(8)
C50 H50 0.9500
C51 C52 1.382(9)
C51 H51 0.9500
C52 C53 1.377(9)
C52 C55 1.495(9)
C53 C54 1.409(8)
C53 H53 0.9500
C54 H54 0.9500

loop_
_geom_torsion_atom_site_label_1
_geom_torsion_atom_site_label_2
_geom_torsion_atom_site_label_3
_geom_torsion_atom_site_label_4
_geom_torsion
C2 N1 C1 C20 -2.9(7)
C2 N1 C1 C19 176.1(5)
C1 N1 C2 C21 -179.7(5)
C1 N1 C2 C3 0.8(6)
N1 C2 C3 C4 -175.7(6)
C21 C2 C3 C4 4.9(10)
N1 C2 C3 C20 1.5(7)
C21 C2 C3 C20 -177.9(6)
C20 C3 C4 C5 8.9(10)
C2 C3 C4 C5 -174.5(6)
C20 C3 C4 C28 -165.1(6)
C2 C3 C4 C28 11.4(9)
C3 C4 C5 N2 0.6(9)
C28 C4 C5 N2 174.9(5)
C3 C4 C5 C6 -178.9(6)
C28 C4 C5 C6 -4.5(9)
C8 N2 C5 C4 178.9(6)
Ag1 N2 C5 C4 -10.4(8)
C8 N2 C5 C6 -1.5(6)
Ag1 N2 C5 C6 169.1(4)
C4 C5 C6 C7 -179.4(6)
N2 C5 C6 C7 1.1(7)
C5 C6 C7 C8 -0.2(7)
C5 N2 C8 C9 177.0(6)
Ag1 N2 C8 C9 5.9(9)
C5 N2 C8 C7 1.4(6)
Ag1 N2 C8 C7 -169.7(4)
C6 C7 C8 N2 -0.7(7)
C6 C7 C8 C9 -176.5(6)
N2 C8 C9 C10 -4.4(10)
C7 C8 C9 C10 170.5(6)
N2 C8 C9 C35 176.0(6)
C7 C8 C9 C35 -9.1(9)
C13 N3 C10 C9 -175.2(6)
Ag1 N3 C10 C9 2.7(8)
C13 N3 C10 C11 2.0(6)
Ag1 N3 C10 C11 179.9(4)
C8 C9 C10 N3 -0.4(10)
C35 C9 C10 N3 179.2(5)
C8 C9 C10 C11 -177.1(6)
C35 C9 C10 C11 2.5(9)
N3 C10 C11 C12 -1.8(7)
C9 C10 C11 C12 175.4(6)
C10 C11 C12 C13 0.8(7)
C10 N3 C13 C14 175.7(6)
Ag1 N3 C13 C14 -2.2(8)
C10 N3 C13 C12 -1.5(6)
Ag1 N3 C13 C12 -179.4(4)
C11 C12 C13 N3 0.4(7)
C11 C12 C13 C14 -176.7(6)
N3 C13 C14 C15 2.6(10)
C12 C13 C14 C15 179.3(6)
N3 C13 C14 C42 -176.1(5)
C12 C13 C14 C42 0.7(9)
C18 N4 C15 C14 176.2(6)
Ag1 N4 C15 C14 -8.2(9)
C18 N4 C15 C16 -0.2(6)
Ag1 N4 C15 C16 175.4(4)
C13 C14 C15 N4 3.2(10)
C42 C14 C15 N4 -178.2(5)
C13 C14 C15 C16 179.1(6)
C42 C14 C15 C16 -2.3(9)
N4 C15 C16 C17 0.0(7)
C14 C15 C16 C17 -176.6(6)
C15 C16 C17 C18 0.3(7)
C15 N4 C18 C19 179.3(5)
Ag1 N4 C18 C19 4.0(8)
C15 N4 C18 C17 0.4(6)
Ag1 N4 C18 C17 -174.9(4)
C16 C17 C18 N4 -0.4(7)
C16 C17 C18 C19 -179.3(6)
N4 C18 C19 C1 -3.5(9)
C17 C18 C19 C1 175.2(6)
N4 C18 C19 C49 179.5(5)
C17 C18 C19 C49 -1.8(9)
C20 C1 C19 C18 -2.0(10)
N1 C1 C19 C18 179.2(5)
C20 C1 C19 C49 174.9(6)
N1 C1 C19 C49 -3.9(9)
C19 C1 C20 C3 -175.0(6)
N1 C1 C20 C3 3.9(7)
C19 C1 C20 Ag1 6.5(10)
N1 C1 C20 Ag1 -174.6(4)
C4 C3 C20 C1 174.0(6)
C2 C3 C20 C1 -3.2(6)
C4 C3 C20 Ag1 -7.5(9)
C2 C3 C20 Ag1 175.3(4)
N1 C2 C21 C22 20.4(9)
C3 C2 C21 C22 -160.2(6)
C2 C21 C22 C23 173.1(6)
C21 C22 C23 N5 -1.6(10)
C21 C22 C23 C24 -178.8(7)
N5 C23 C24 C25 -1.3(11)
C22 C23 C24 C25 175.7(7)
C23 C24 C25 C26 0.3(11)
C24 C25 C26 C27 0.8(12)
C25 C26 C27 N5 -1.0(13)
C24 C23 N5 C27 1.2(10)
C22 C23 N5 C27 -175.9(6)
C26 C27 N5 C23 0.0(11)
C3 C4 C28 C29 57.2(8)
C5 C4 C28 C29 -117.2(7)
C3 C4 C28 C33 -121.2(7)
C5 C4 C28 C33 64.5(8)
C33 C28 C29 C30 1.2(10)
C4 C28 C29 C30 -177.3(6)
C28 C29 C30 C31 0.4(11)
C29 C30 C31 C32 -2.1(11)
C29 C30 C31 C34 -179.7(7)
C30 C31 C32 C33 2.3(11)
C34 C31 C32 C33 179.9(6)
C31 C32 C33 C28 -0.7(10)
C29 C28 C33 C32 -1.0(9)
C4 C28 C33 C32 177.4(6)
C32 C31 C34 F2 -61.2(9)
C30 C31 C34 F2 116.4(8)
C32 C31 C34 F3 175.9(7)
C30 C31 C34 F3 -6.5(10)
C32 C31 C34 F1 56.0(9)
C30 C31 C34 F1 -126.4(7)
C10 C9 C35 C36 112.6(7)
C8 C9 C35 C36 -67.7(8)
C10 C9 C35 C40 -67.1(8)
C8 C9 C35 C40 112.6(7)
C40 C35 C36 C37 -1.4(9)
C9 C35 C36 C37 179.0(5)
C35 C36 C37 C38 1.6(9)
C36 C37 C38 C39 -0.4(9)
C36 C37 C38 C41 178.3(6)
C37 C38 C39 C40 -1.0(10)
C41 C38 C39 C40 -179.7(6)
C36 C35 C40 C39 0.0(9)
C9 C35 C40 C39 179.6(6)
C38 C39 C40 C35 1.2(10)
C37 C38 C41 F4 29.5(8)
C39 C38 C41 F4 -151.7(6)
C37 C38 C41 F6 150.5(6)
C39 C38 C41 F6 -30.8(8)
C37 C38 C41 F5 -89.5(7)
C39 C38 C41 F5 89.2(7)
C13 C14 C42 C47 116.1(6)
C15 C14 C42 C47 -62.7(8)
C13 C14 C42 C43 -62.4(8)
C15 C14 C42 C43 118.8(6)
C47 C42 C43 C44 -0.3(9)
C14 C42 C43 C44 178.3(6)
C42 C43 C44 C45 0.7(9)
C43 C44 C45 C46 0.1(10)
C43 C44 C45 C48 -177.9(6)
C44 C45 C46 C47 -1.2(9)
C48 C45 C46 C47 176.8(6)
C43 C42 C47 C46 -0.9(9)
C14 C42 C47 C46 -179.5(5)
C45 C46 C47 C42 1.7(9)
C44 C45 C48 F108 -63.5(19)
C46 C45 C48 F108 118.5(18)
C44 C45 C48 F7 122.5(13)
C46 C45 C48 F7 -55.6(15)
C44 C45 C48 F109 157.7(15)
C46 C45 C48 F109 -20.3(17)
C44 C45 C48 F8 -17.5(14)
C46 C45 C48 F8 164.5(11)
C44 C45 C48 F9 -125.9(8)
C46 C45 C48 F9 56.1(10)
C44 C45 C48 F107 49.0(12)
C46 C45 C48 F107 -129.0(10)
C18 C19 C49 C50 -54.3(8)
C1 C19 C49 C50 128.7(6)
C18 C19 C49 C54 123.7(6)
C1 C19 C49 C54 -53.4(8)
C54 C49 C50 C51 -2.8(9)
C19 C49 C50 C51 175.2(6)
C49 C50 C51 C52 -1.0(10)
C50 C51 C52 C53 4.6(10)
C50 C51 C52 C55 -176.7(6)
C51 C52 C53 C54 -4.3(10)
C55 C52 C53 C54 177.0(6)
C52 C53 C54 C49 0.4(9)
C50 C49 C54 C53 3.0(9)
C19 C49 C54 C53 -175.0(5)
C53 C52 C55 F111 107(3)
C51 C52 C55 F111 -71(3)
C53 C52 C55 F110 -128(3)
C51 C52 C55 F110 53(3)
C53 C52 C55 F12 35.4(14)
C51 C52 C55 F12 -143.4(11)
C53 C52 C55 F10 -87.5(12)
C51 C52 C55 F10 93.8(12)
C53 C52 C55 F11 154.8(10)
C51 C52 C55 F11 -23.9(12)
C53 C52 C55 F112 -17(2)
C51 C52 C55 F112 164(2)
